data_1511882
loop_
_publ_author_name
'Yamamoto, Kosuke'
'Okazumi, Mieko'
'Suemune, Hiroshi'
'Usui, Kazuteru'

_publ_section_title
;
 Synthesis of [5]Helicenes with a Substituent Exclusively on the Interior
 Side of the Helix by Metal-catalyzed Cycloisomerization.
;
_journal_issue 8
_journal_name_full 'Organic letters'
_journal_page_first 1806
_journal_page_last 1809
_journal_paper_doi 10.1021/ol400332j
_journal_volume 15
_journal_year 2013
_chemical_formula_sum 'C23 H16 O'
_chemical_formula_weight 308.36
_space_group_crystal_system monoclinic
_space_group_IT_number 4
_space_group_name_Hall 'P 2yb'
_space_group_name_H-M_alt 'P 1 21 1'
_symmetry_space_group_name_Hall 'P 2yb'
_symmetry_space_group_name_H-M 'P 1 21 1'
_atom_sites_solution_hydrogens geom
_atom_sites_solution_primary direct
_atom_sites_solution_secondary difmap
_audit_creation_method 'APEX2 v2009.11-0'
_cell_angle_alpha 90
_cell_angle_beta 91.632(2)
_cell_angle_gamma 90
_cell_formula_units_Z 4
_cell_length_a 7.4251(11)
_cell_length_b 11.3441(16)
_cell_length_c 18.176(3)
_cell_measurement_reflns_used 6491
_cell_measurement_temperature 93.(2)
_cell_measurement_theta_max 28.3711
_cell_measurement_theta_min 2.2419
_cell_volume 1530.4(4)
_computing_cell_refinement 'SAINT V7.68A (Bruker AXS, 2009)'
_computing_data_reduction 'SAINT V7.68A (Bruker AXS, 2009)'
_computing_structure_refinement 'SHELXL-97 (Sheldrick, 2008)'
_computing_structure_solution 'SHELXS-97 (Sheldrick, 2008)'
_diffrn_ambient_temperature 93.(2)
_diffrn_detector_area_resol_mean 8.3333
_diffrn_measured_fraction_theta_full 0.991
_diffrn_measured_fraction_theta_max 0.991
_diffrn_radiation_monochromator graphite
_diffrn_radiation_type MoK\a
_diffrn_radiation_wavelength 0.71073
_diffrn_reflns_av_R_equivalents 0.0173
_diffrn_reflns_av_sigmaI/netI 0.0279
_diffrn_reflns_limit_h_max 8
_diffrn_reflns_limit_h_min -8
_diffrn_reflns_limit_k_max 13
_diffrn_reflns_limit_k_min -11
_diffrn_reflns_limit_l_max 18
_diffrn_reflns_limit_l_min -21
_diffrn_reflns_number 7261
_diffrn_reflns_theta_full 25.00
_diffrn_reflns_theta_max 25.00
_diffrn_reflns_theta_min 2.12
_exptl_absorpt_coefficient_mu 0.080
_exptl_absorpt_correction_T_max 0.98
_exptl_absorpt_correction_T_min 0.80
_exptl_absorpt_correction_type multi-scan
_exptl_absorpt_process_details 'SADABS V2008/1 (Bruker AXS)'
_exptl_crystal_density_diffrn 1.338
_exptl_crystal_density_method 'not measured'
_exptl_crystal_F_000 648
_exptl_crystal_size_max 0.50
_exptl_crystal_size_mid 0.50
_exptl_crystal_size_min 0.30
_refine_diff_density_max 0.119
_refine_diff_density_min -0.154
_refine_ls_abs_structure_details 'Flack H D (1983), Acta Cryst. A39, 876-881'
_refine_ls_abs_structure_Flack 1.9(11)
_refine_ls_extinction_method none
_refine_ls_goodness_of_fit_ref 0.911
_refine_ls_hydrogen_treatment mixed
_refine_ls_matrix_type full
_refine_ls_number_parameters 435
_refine_ls_number_reflns 4471
_refine_ls_number_restraints 1
_refine_ls_restrained_S_all 0.911
_refine_ls_R_factor_all 0.0290
_refine_ls_R_factor_gt 0.0271
_refine_ls_shift/su_max 0.001
_refine_ls_shift/su_mean 0.000
_refine_ls_structure_factor_coef Fsqd
_refine_ls_weighting_details 'calc w=1/[\s^2^(Fo^2^)+(0.0336P)^2^+0.4649P] where P=(Fo^2^+2Fc^2^)/3'
_refine_ls_weighting_scheme calc
_refine_ls_wR_factor_gt 0.0655
_refine_ls_wR_factor_ref 0.0666
_reflns_number_gt 4285
_reflns_number_total 4471
_reflns_threshold_expression >2sigma(I)
_cod_data_source_file ol400332j_si_003.cif
_cod_data_source_block I
_cod_database_code 1511882

loop_
_space_group_symop_operation_xyz
'x, y, z'
'-x, y+1/2, -z'

loop_
_atom_site_type_symbol
_atom_site_label
_atom_site_fract_x
_atom_site_fract_y
_atom_site_fract_z
_atom_site_U_iso_or_equiv
_atom_site_adp_type
_atom_site_calc_flag
_atom_site_refinement_flags
_atom_site_occupancy
O O1 1.14977(14) -0.05902(12) 0.95157(6) 0.0273(2) Uani d . 1
O O2 0.36760(16) 0.17846(12) 0.04429(6) 0.0300(2) Uani d . 1
C C1 1.3085(2) -0.1026(2) 0.98908(9) 0.0333(4) Uani d . 1
H H1A 1.32 -0.1874 0.98 0.05 Uiso calc R 1
H H1B 1.2996 -0.0886 1.042 0.05 Uiso calc R 1
H H1C 1.4146 -0.0617 0.9708 0.05 Uiso calc R 1
C C2 1.1383(2) -0.06524(14) 0.87647(8) 0.0221(4) Uani d . 1
C C3 0.9748(2) -0.01312(14) 0.84921(8) 0.0204(2) Uani d . 1
C C4 0.9079(2) -0.00936(13) 0.77161(8) 0.0195(2) Uani d . 1
C C5 0.7315(2) 0.04530(13) 0.77274(8) 0.0192(2) Uani d . 1
C C6 0.5976(2) 0.07271(13) 0.71650(8) 0.0191(2) Uani d . 1
C C7 0.5793(2) 0.01597(14) 0.64485(8) 0.0199(2) Uani d . 1
C C8 0.6532(2) -0.09627(14) 0.63012(9) 0.0215(2) Uani d . 1
H H8 0.7214 -0.1356 0.6677 0.026 Uiso calc R 1
C C9 0.6289(2) -0.14967(16) 0.56282(8) 0.0250(4) Uani d . 1
H H9 0.6784 -0.2256 0.5547 0.03 Uiso calc R 1
C C10 0.5311(2) -0.09260(16) 0.50587(9) 0.0265(4) Uani d . 1
H H10 0.5219 -0.1269 0.4582 0.032 Uiso calc R 1
C C11 1.2725(2) -0.11808(16) 0.83754(9) 0.0234(4) Uani d . 1
H H11 1.3661 -0.1545 0.8661 0.028 Uiso calc R 1
C C12 1.2888(2) -0.12498(14) 0.76078(9) 0.0220(2) Uani d . 1
H H12 1.3944 -0.1636 0.745 0.026 Uiso calc R 1
C C13 1.1765(2) -0.08486(14) 0.70487(9) 0.0222(4) Uani d . 1
H H13 1.22 -0.0932 0.6565 0.027 Uiso calc R 1
C C14 1.0058(2) -0.03312(14) 0.71006(8) 0.0203(2) Uani d . 1
H H14 0.9494 -0.0113 0.6645 0.024 Uiso calc R 1
C C15 0.7057(2) 0.08357(13) 0.84609(8) 0.0215(4) Uani d . 1
C C16 0.5605(2) 0.15870(16) 0.86326(9) 0.0249(4) Uani d . 1
H H16 0.5402 0.1804 0.9128 0.03 Uiso calc R 1
C C17 0.4506(2) 0.19930(16) 0.80764(9) 0.0245(4) Uani d . 1
H H17 0.3606 0.2559 0.8181 0.029 Uiso calc R 1
C C18 0.4678(2) 0.15850(14) 0.73395(9) 0.0214(4) Uani d . 1
C C19 0.4643(2) 0.06665(14) 0.58952(8) 0.0215(2) Uani d . 1
C C20 0.3537(2) 0.16465(16) 0.60768(9) 0.0242(4) Uani d . 1
H H20 0.2829 0.2024 0.5702 0.029 Uiso calc R 1
C C21 0.3488(2) 0.20420(16) 0.67774(9) 0.0239(4) Uani d . 1
H H21 0.2645 0.2636 0.6899 0.029 Uiso calc R 1
C C22 0.4495(2) 0.01255(16) 0.51969(8) 0.0245(4) Uani d . 1
H H22 0.3813 0.0502 0.4814 0.029 Uiso calc R 1
C C23 0.8514(2) 0.04380(16) 0.89168(8) 0.0229(4) Uani d . 1
H H23 0.8621 0.0547 0.9434 0.028 Uiso calc R 1
C C24 0.2161(2) 0.2338(2) 0.00788(10) 0.0407(5) Uani d . 1
H H24A 0.1067 0.1885 0.0173 0.061 Uiso calc R 1
H H24B 0.2354 0.2365 -0.0452 0.061 Uiso calc R 1
H H24C 0.2026 0.3142 0.0267 0.061 Uiso calc R 1
C C25 0.3622(2) 0.15907(14) 0.11821(9) 0.0236(4) Uani d . 1
C C26 0.5214(2) 0.09905(14) 0.14352(8) 0.0207(2) Uani d . 1
C C27 0.5736(2) 0.07017(13) 0.22085(8) 0.0193(2) Uani d . 1
C C28 0.7513(2) 0.01787(13) 0.21866(8) 0.0200(2) Uani d . 1
C C29 0.8755(2) -0.02462(13) 0.27442(8) 0.0190(2) Uani d . 1
C C30 0.8827(2) 0.01310(13) 0.35116(8) 0.0196(2) Uani d . 1
C C31 0.8039(2) 0.11913(14) 0.37485(8) 0.0210(2) Uani d . 1
H H31 0.7383 0.1664 0.3402 0.025 Uiso calc R 1
C C32 0.8198(2) 0.15567(16) 0.44687(9) 0.0243(4) Uani d . 1
H H32 0.7674 0.2282 0.4613 0.029 Uiso calc R 1
C C33 0.9132(2) 0.08599(17) 0.49918(9) 0.0265(4) Uani d . 1
H H33 0.9179 0.1088 0.5495 0.032 Uiso calc R 1
C C34 0.6544(2) 0.05747(16) 0.09888(8) 0.0229(4) Uani d . 1
H H34 0.654 0.0637 0.0468 0.027 Uiso calc R 1
C C35 0.7922(2) 0.00368(14) 0.14333(9) 0.0207(2) Uani d . 1
C C36 0.9970(2) -0.01453(17) 0.47738(9) 0.0259(4) Uani d . 1
H H36 1.0609 -0.061 0.5129 0.031 Uiso calc R 1
C C37 0.9908(2) -0.05095(14) 0.40298(9) 0.0230(4) Uani d . 1
C C38 1.1042(2) -0.14379(14) 0.37785(9) 0.0249(4) Uani d . 1
H H38 1.1689 -0.1914 0.4126 0.03 Uiso calc R 1
C C39 1.1200(2) -0.16421(14) 0.30510(9) 0.0249(4) Uani d . 1
H H39 1.2061 -0.22 0.2893 0.03 Uiso calc R 1
C C40 1.0102(2) -0.10393(14) 0.25147(9) 0.0221(4) Uani d . 1
C C41 1.0407(2) -0.12168(16) 0.17501(9) 0.0244(4) Uani d . 1
H H41 1.1321 -0.1749 0.1607 0.029 Uiso calc R 1
C C42 0.9418(2) -0.06415(16) 0.12243(9) 0.0241(4) Uani d . 1
H H42 0.9727 -0.0694 0.0722 0.029 Uiso calc R 1
C C43 0.4636(2) 0.07240(14) 0.28065(9) 0.0216(2) Uani d . 1
H H43 0.5125 0.0372 0.3242 0.026 Uiso calc R 1
C C44 0.2895(2) 0.11931(14) 0.28628(9) 0.0235(4) Uani d . 1
H H44 0.2363 0.111 0.3329 0.028 Uiso calc R 1
C C45 0.1863(2) 0.17552(14) 0.23330(9) 0.0237(4) Uani d . 1
H H45 0.0749 0.2055 0.2497 0.028 Uiso calc R 1
C C46 0.2188(2) 0.19586(16) 0.15877(9) 0.0246(4) Uani d . 1
H H46 0.13 0.241 0.1328 0.03 Uiso calc R 1

loop_
_atom_site_aniso_label
_atom_site_aniso_U_11
_atom_site_aniso_U_22
_atom_site_aniso_U_33
_atom_site_aniso_U_12
_atom_site_aniso_U_13
_atom_site_aniso_U_23
O1 0.0261(5) 0.0354(7) 0.0202(5) 0.0065(5) -0.0043(4) -0.0004(5)
O2 0.0305(5) 0.0371(8) 0.0221(5) 0.0099(5) -0.0057(5) 0.0009(5)
C1 0.0285(9) 0.0432(11) 0.0278(9) 0.0057(9) -0.0075(7) 0.0004(8)
C2 0.0234(8) 0.0195(9) 0.0233(8) -0.0053(7) -0.0022(5) 0.0008(7)
C3 0.0209(8) 0.0174(8) 0.0231(8) -0.0024(7) 0.0007(5) 0.0012(7)
C4 0.0219(8) 0.0143(8) 0.0223(7) -0.0033(5) -0.0001(5) 0.0004(5)
C5 0.0197(8) 0.0139(8) 0.0241(7) -0.0033(7) 0.0029(5) 0.0001(5)
C6 0.0178(8) 0.0154(8) 0.0240(7) -0.0027(5) 0.0024(5) 0.0053(7)
C7 0.0172(7) 0.0204(9) 0.0224(8) -0.0023(7) 0.0032(5) 0.0038(7)
C8 0.0186(8) 0.0218(9) 0.0240(8) -0.0003(7) -0.0005(5) 0.0028(7)
C9 0.0249(9) 0.0225(9) 0.0277(8) 0.0004(7) 0.0002(7) -0.0018(7)
C10 0.0263(9) 0.0315(10) 0.0217(8) -0.0030(8) -0.0011(7) -0.0026(7)
C11 0.0213(8) 0.0203(9) 0.0283(8) 0.0008(7) -0.0029(7) 0.0021(7)
C12 0.0197(8) 0.0173(8) 0.0293(8) -0.0002(7) 0.0045(5) 0.0008(7)
C13 0.0225(8) 0.0204(9) 0.0239(8) -0.0029(7) 0.0058(5) 0.0003(7)
C14 0.0211(8) 0.0186(9) 0.0212(7) -0.0038(7) -0.0003(5) 0.0021(7)
C15 0.0218(8) 0.0192(9) 0.0235(8) -0.0025(7) 0.0011(5) -0.0006(7)
C16 0.0255(9) 0.0245(10) 0.0248(8) 0.0016(7) 0.0021(7) -0.0046(7)
C17 0.0219(8) 0.0199(9) 0.0320(9) 0.0009(7) 0.0030(7) -0.0049(7)
C18 0.0180(8) 0.0177(9) 0.0287(8) -0.0021(7) 0.0017(5) 0.0021(7)
C19 0.0188(8) 0.0194(9) 0.0263(8) -0.0044(7) 0.0018(5) 0.0054(7)
C20 0.0204(8) 0.0245(10) 0.0277(8) 0.0007(7) -0.0014(5) 0.0072(7)
C21 0.0202(8) 0.0198(9) 0.0318(9) 0.0018(7) 0.0015(7) 0.0014(7)
C22 0.0215(8) 0.0297(10) 0.0222(8) -0.0007(7) -0.0011(5) 0.0055(7)
C23 0.0263(9) 0.0235(9) 0.0190(7) -0.0016(7) -0.0007(5) -0.0011(7)
C24 0.0397(11) 0.0529(14) 0.0287(10) 0.0193(10) -0.0098(8) -0.0012(9)
C25 0.0240(8) 0.0192(9) 0.0274(8) -0.0009(7) -0.0027(7) -0.0011(7)
C26 0.0208(8) 0.0176(9) 0.0236(8) -0.0022(7) -0.0036(5) -0.0031(5)
C27 0.0183(8) 0.0152(8) 0.0242(8) -0.0029(5) -0.0014(5) -0.0019(7)
C28 0.0202(8) 0.0164(9) 0.0235(8) -0.0028(7) -0.0001(5) -0.0014(7)
C29 0.0174(8) 0.0141(8) 0.0255(8) -0.0020(5) 0.0000(5) 0.0019(5)
C30 0.0160(7) 0.0194(9) 0.0234(8) -0.0037(7) 0.0019(5) 0.0033(7)
C31 0.0181(8) 0.0217(9) 0.0233(8) -0.0019(7) -0.0009(5) 0.0044(7)
C32 0.0222(8) 0.0254(10) 0.0254(8) -0.0017(7) 0.0004(7) -0.0011(7)
C33 0.0248(9) 0.0333(11) 0.0213(8) -0.0021(8) -0.0008(5) 0.0002(7)
C34 0.0227(8) 0.0255(9) 0.0204(7) -0.0011(7) -0.0021(5) -0.0025(7)
C35 0.0192(8) 0.0177(9) 0.0252(8) -0.0030(7) -0.0010(5) -0.0024(7)
C36 0.0212(8) 0.0326(10) 0.0238(8) -0.0015(7) -0.0026(5) 0.0092(7)
C37 0.0179(8) 0.0228(9) 0.0282(8) -0.0028(7) -0.0004(5) 0.0067(7)
C38 0.0211(8) 0.0224(10) 0.0308(9) -0.0006(7) -0.0044(7) 0.0083(7)
C39 0.0193(8) 0.0185(9) 0.0369(9) 0.0016(7) 0.0005(7) -0.0005(7)
C40 0.0202(8) 0.0167(9) 0.0292(9) -0.0026(7) -0.0013(7) -0.0007(7)
C41 0.0208(8) 0.0197(9) 0.0327(9) 0.0018(7) 0.0019(7) -0.0073(7)
C42 0.0230(8) 0.0254(10) 0.0240(8) -0.0024(7) 0.0000(5) -0.0063(7)
C43 0.0215(8) 0.0180(8) 0.0251(8) -0.0041(7) -0.0014(5) -0.0011(7)
C44 0.0217(8) 0.0210(9) 0.0281(8) -0.0036(7) 0.0045(7) -0.0027(7)
C45 0.0173(8) 0.0192(9) 0.0348(9) -0.0017(7) 0.0020(7) -0.0037(7)
C46 0.0219(9) 0.0193(9) 0.0323(9) 0.0023(7) -0.0049(7) -0.0018(7)

loop_
_atom_type_symbol
_atom_type_description
_atom_type_scat_dispersion_real
_atom_type_scat_dispersion_imag
_atom_type_scat_source
C C 0.0033 0.0016 'International Tables Vol C Tables 4.2.6.8 and 6.1.1.4'
H H 0.0000 0.0000 'International Tables Vol C Tables 4.2.6.8 and 6.1.1.4'
O O 0.0106 0.0060 'International Tables Vol C Tables 4.2.6.8 and 6.1.1.4'

loop_
_geom_angle_atom_site_label_1
_geom_angle_atom_site_label_2
_geom_angle_atom_site_label_3
_geom_angle
C2 O1 C1 118.97(13)
C25 O2 C24 118.75(13)
O1 C1 H1A 109.5
O1 C1 H1B 109.5
H1A C1 H1B 109.5
O1 C1 H1C 109.5
H1A C1 H1C 109.5
H1B C1 H1C 109.5
O1 C2 C11 120.68(15)
O1 C2 C3 110.72(13)
C11 C2 C3 128.59(15)
C23 C3 C2 125.00(15)
C23 C3 C4 108.05(14)
C2 C3 C4 126.95(14)
C14 C4 C5 126.35(14)
C14 C4 C3 126.63(14)
C5 C4 C3 106.09(13)
C15 C5 C6 119.48(14)
C15 C5 C4 106.85(13)
C6 C5 C4 133.47(14)
C18 C6 C5 116.83(14)
C18 C6 C7 117.29(14)
C5 C6 C7 125.81(15)
C8 C7 C19 117.28(15)
C8 C7 C6 122.70(14)
C19 C7 C6 119.53(15)
C9 C8 C7 121.58(15)
C9 C8 H8 119.2
C7 C8 H8 119.2
C8 C9 C10 120.36(17)
C8 C9 H9 119.8
C10 C9 H9 119.8
C22 C10 C9 119.33(15)
C22 C10 H10 120.3
C9 C10 H10 120.3
C2 C11 C12 128.18(16)
C2 C11 H11 115.9
C12 C11 H11 115.9
C13 C12 C11 130.42(15)
C13 C12 H12 114.8
C11 C12 H12 114.8
C12 C13 C14 128.29(15)
C12 C13 H13 115.9
C14 C13 H13 115.9
C4 C14 C13 129.42(14)
C4 C14 H14 115.3
C13 C14 H14 115.3
C16 C15 C23 129.47(15)
C16 C15 C5 120.98(15)
C23 C15 C5 109.30(14)
C17 C16 C15 118.95(15)
C17 C16 H16 120.5
C15 C16 H16 120.5
C16 C17 C18 121.33(15)
C16 C17 H17 119.3
C18 C17 H17 119.3
C6 C18 C17 120.95(15)
C6 C18 C21 120.10(14)
C17 C18 C21 118.94(15)
C22 C19 C7 119.34(15)
C22 C19 C20 121.09(15)
C7 C19 C20 119.32(14)
C21 C20 C19 120.52(15)
C21 C20 H20 119.7
C19 C20 H20 119.7
C20 C21 C18 121.37(16)
C20 C21 H21 119.3
C18 C21 H21 119.3
C10 C22 C19 121.48(15)
C10 C22 H22 119.3
C19 C22 H22 119.3
C3 C23 C15 109.32(14)
C3 C23 H23 125.3
C15 C23 H23 125.3
O2 C24 H24A 109.5
O2 C24 H24B 109.5
H24A C24 H24B 109.5
O2 C24 H24C 109.5
H24A C24 H24C 109.5
H24B C24 H24C 109.5
O2 C25 C46 121.57(15)
O2 C25 C26 110.30(13)
C46 C25 C26 128.13(15)
C34 C26 C25 124.97(14)
C34 C26 C27 108.07(14)
C25 C26 C27 126.96(14)
C43 C27 C28 126.16(14)
C43 C27 C26 126.76(14)
C28 C27 C26 106.12(13)
C35 C28 C29 119.50(14)
C35 C28 C27 107.04(13)
C29 C28 C27 133.33(14)
C40 C29 C28 116.78(14)
C40 C29 C30 117.44(14)
C28 C29 C30 125.63(14)
C31 C30 C37 117.75(14)
C31 C30 C29 122.54(14)
C37 C30 C29 119.27(15)
C32 C31 C30 121.51(15)
C32 C31 H31 119.2
C30 C31 H31 119.2
C31 C32 C33 120.14(16)
C31 C32 H32 119.9
C33 C32 H32 119.9
C36 C33 C32 119.66(15)
C36 C33 H33 120.2
C32 C33 H33 120.2
C26 C34 C35 109.14(14)
C26 C34 H34 125.4
C35 C34 H34 125.4
C42 C35 C28 120.84(15)
C42 C35 C34 129.74(15)
C28 C35 C34 109.19(14)
C33 C36 C37 121.31(15)
C33 C36 H36 119.3
C37 C36 H36 119.3
C36 C37 C30 119.18(15)
C36 C37 C38 121.11(15)
C30 C37 C38 119.44(14)
C39 C38 C37 120.44(15)
C39 C38 H38 119.8
C37 C38 H38 119.8
C38 C39 C40 121.50(16)
C38 C39 H39 119.2
C40 C39 H39 119.2
C29 C40 C39 119.84(14)
C29 C40 C41 120.57(15)
C39 C40 C41 119.57(15)
C42 C41 C40 121.34(15)
C42 C41 H41 119.3
C40 C41 H41 119.3
C41 C42 C35 119.14(15)
C41 C42 H42 120.4
C35 C42 H42 120.4
C27 C43 C44 129.18(15)
C27 C43 H43 115.4
C44 C43 H43 115.4
C45 C44 C43 128.50(15)
C45 C44 H44 115.7
C43 C44 H44 115.7
C44 C45 C46 130.31(15)
C44 C45 H45 114.8
C46 C45 H45 114.8
C25 C46 C45 128.65(16)
C25 C46 H46 115.7
C45 C46 H46 115.7

loop_
_geom_bond_atom_site_label_1
_geom_bond_atom_site_label_2
_geom_bond_distance
O1 C2 1.3670(18)
O1 C1 1.433(2)
O2 C25 1.363(2)
O2 C24 1.433(2)
C1 H1A 0.98
C1 H1B 0.98
C1 H1C 0.98
C2 C11 1.376(2)
C2 C3 1.426(2)
C3 C23 1.376(2)
C3 C4 1.483(2)
C4 C14 1.378(2)
C4 C5 1.450(2)
C5 C15 1.420(2)
C5 C6 1.439(2)
C6 C18 1.413(2)
C6 C7 1.456(2)
C7 C8 1.415(2)
C7 C19 1.422(2)
C8 C9 1.372(2)
C8 H8 0.95
C9 C10 1.405(2)
C9 H9 0.95
C10 C22 1.364(3)
C10 H10 0.95
C11 C12 1.406(2)
C11 H11 0.95
C12 C13 1.373(2)
C12 H12 0.95
C13 C14 1.402(2)
C13 H13 0.95
C14 H14 0.95
C15 C16 1.416(2)
C15 C23 1.418(2)
C16 C17 1.361(2)
C16 H16 0.95
C17 C18 1.426(2)
C17 H17 0.95
C18 C21 1.429(2)
C19 C22 1.411(2)
C19 C20 1.426(2)
C20 C21 1.352(2)
C20 H20 0.95
C21 H21 0.95
C22 H22 0.95
C23 H23 0.95
C24 H24A 0.98
C24 H24B 0.98
C24 H24C 0.98
C25 C46 1.377(2)
C25 C26 1.429(2)
C26 C34 1.379(2)
C26 C27 1.484(2)
C27 C43 1.378(2)
C27 C28 1.448(2)
C28 C35 1.420(2)
C28 C29 1.434(2)
C29 C40 1.417(2)
C29 C30 1.459(2)
C30 C31 1.410(2)
C30 C37 1.420(2)
C31 C32 1.375(2)
C31 H31 0.95
C32 C33 1.404(2)
C32 H32 0.95
C33 C36 1.363(3)
C33 H33 0.95
C34 C35 1.423(2)
C34 H34 0.95
C35 C42 1.412(2)
C36 C37 1.414(2)
C36 H36 0.95
C37 C38 1.432(2)
C38 C39 1.351(2)
C38 H38 0.95
C39 C40 1.427(2)
C39 H39 0.95
C40 C41 1.429(2)
C41 C42 1.356(2)
C41 H41 0.95
C42 H42 0.95
C43 C44 1.404(2)
C43 H43 0.95
C44 C45 1.371(2)
C44 H44 0.95
C45 C46 1.402(2)
C45 H45 0.95
C46 H46 0.95
